data_1572803
loop_
_publ_author_name
'Dobre, Adela F.'
'M\(ad\(alan, Augustin M.'
'Hanganu, Anamaria'
'Ionita, Petre'

_publ_section_title
;
 Diazenium Betaines Derived from the Stable Free Radical DPPH with
 Diradicaloid Behavior
;
_journal_issue 5
_journal_name_full Chemistry
_journal_page_first 899
_journal_page_last 910
_journal_paper_doi 10.3390/chemistry6050052
_journal_volume 6
_journal_year 2024
_chemical_formula_sum 'C36.5 H23 Cl N12 O12'
_chemical_formula_weight 857.12
_space_group_crystal_system monoclinic
_space_group_IT_number 15
_space_group_name_Hall '-C 2yc'
_space_group_name_H-M_alt 'C 1 2/c 1'
_atom_sites_solution_hydrogens geom
_audit_creation_method SHELXL-2014
_cell_angle_alpha 90
_cell_angle_beta 96.998(4)
_cell_angle_gamma 90
_cell_formula_units_Z 4
_cell_length_a 40.203(2)
_cell_length_b 7.4012(4)
_cell_length_c 13.2318(6)
_cell_measurement_reflns_used 5446
_cell_measurement_temperature 293(2)
_cell_measurement_theta_max 29.932
_cell_measurement_theta_min 2.783
_cell_volume 3907.8(3)
_computing_cell_refinement 'CrysAlisPro 1.171.40.74a (Rigaku OD, 2020)'
_computing_data_collection 'CrysAlisPro 1.171.40.74a (Rigaku OD, 2020)'
_computing_data_reduction 'CrysAlisPro 1.171.40.74a (Rigaku OD, 2020)'
_computing_structure_refinement 'SHELXL-2018 (Sheldrick, 2018)'
_computing_structure_solution 'SHELXT-2014 (Sheldrick, 2014)'
_diffrn_ambient_temperature 293(2)
_diffrn_measured_fraction_theta_full 0.965
_diffrn_measured_fraction_theta_max 0.993
_diffrn_measurement_device_type 'XtaLAB Synergy, Single source at offset/far, HyPix'
_diffrn_measurement_method '\w scans'
_diffrn_radiation_type MoK\a
_diffrn_radiation_wavelength 0.71073
_diffrn_reflns_av_R_equivalents 0.0237
_diffrn_reflns_av_unetI/netI 0.0264
_diffrn_reflns_Laue_measured_fraction_full 0.965
_diffrn_reflns_Laue_measured_fraction_max 0.993
_diffrn_reflns_limit_h_max 44
_diffrn_reflns_limit_h_min -47
_diffrn_reflns_limit_k_max 8
_diffrn_reflns_limit_k_min -8
_diffrn_reflns_limit_l_max 15
_diffrn_reflns_limit_l_min -15
_diffrn_reflns_number 11477
_diffrn_reflns_point_group_measured_fraction_full 0.965
_diffrn_reflns_point_group_measured_fraction_max 0.993
_diffrn_reflns_theta_full 25.242
_diffrn_reflns_theta_max 25.000
_diffrn_reflns_theta_min 2.799
_diffrn_source 'micro-focus sealed X-ray tube'
_exptl_absorpt_coefficient_mu 0.178
_exptl_absorpt_correction_T_max 1.00000
_exptl_absorpt_correction_T_min 0.68474
_exptl_absorpt_correction_type multi-scan
_exptl_absorpt_process_details
;
CrysAlisPro 1.171.40.74a (Rigaku Oxford Diffraction, 2020)
Empirical absorption correction using spherical harmonics,
 implemented in SCALE3 ABSPACK scaling algorithm.
;
_exptl_crystal_colour 'dark brown'
_exptl_crystal_density_diffrn 1.457
_exptl_crystal_density_meas ?
_exptl_crystal_description prism
_exptl_crystal_F_000 1756
_exptl_crystal_size_max 0.5
_exptl_crystal_size_mid 0.2
_exptl_crystal_size_min 0.1
_refine_diff_density_max 0.504
_refine_diff_density_min -0.239
_refine_diff_density_rms 0.053
_refine_ls_extinction_method none
_refine_ls_goodness_of_fit_ref 1.044
_refine_ls_hydrogen_treatment constr
_refine_ls_matrix_type full
_refine_ls_number_parameters 285
_refine_ls_number_reflns 3414
_refine_ls_number_restraints 0
_refine_ls_restrained_S_all 1.044
_refine_ls_R_factor_all 0.0718
_refine_ls_R_factor_gt 0.0589
_refine_ls_shift/su_max 0.000
_refine_ls_shift/su_mean 0.000
_refine_ls_structure_factor_coef Fsqd
_refine_ls_weighting_details 'w=1/[\s^2^(Fo^2^)+(0.1221P)^2^+2.9374P] where P=(Fo^2^+2Fc^2^)/3'
_refine_ls_weighting_scheme calc
_refine_ls_wR_factor_gt 0.1850
_refine_ls_wR_factor_ref 0.2005
_reflns_Friedel_coverage 0.000
_reflns_number_gt 2673
_reflns_number_total 3414
_reflns_threshold_expression 'I > 2\s(I)'
_cod_data_source_file chemistry-3178802-supplementary.cif
_cod_data_source_block shelx
_cod_depositor_comments
;
The following automatic conversions were performed:

data item '_exptl_crystal_density_meas' value 'not measured' was
changed to '?' -- the value is perceived as not measured.

Automatic conversion script
Id: cif_fix_values 8170 2020-07-09 18:12:32Z antanas 
;
_cod_original_cell_volume 3907.8(4)
_cod_original_sg_symbol_H-M 'C 2/c'
_cod_original_formula_sum 'C36.50 H23 Cl N12 O12'
_cod_database_code 1572803
_shelx_space_group_comment
;
The symmetry employed for this shelxl refinement is uniquely defined
by the following loop, which should always be used as a source of
symmetry information in preference to the above space-group names.
They are only intended as comments.
;
_shelxl_version_number 2014-3

loop_
_space_group_symop_operation_xyz
'x, y, z'
'-x, y, -z+1/2'
'x+1/2, y+1/2, z'
'-x+1/2, y+1/2, -z+1/2'
'-x, -y, -z'
'x, -y, z-1/2'
'-x+1/2, -y+1/2, -z'
'x+1/2, -y+1/2, z-1/2'

loop_
_atom_site_label
_atom_site_type_symbol
_atom_site_fract_x
_atom_site_fract_y
_atom_site_fract_z
_atom_site_U_iso_or_equiv
_atom_site_adp_type
_atom_site_occupancy
_atom_site_site_symmetry_order
_atom_site_calc_flag
_atom_site_refinement_flags_posn
_atom_site_refinement_flags_adp
_atom_site_refinement_flags_occupancy
_atom_site_disorder_assembly
_atom_site_disorder_group
N3 N 0.14120(5) 0.1975(3) 0.38071(15) 0.0522(5) Uani 1 1 d . . . . .
C12 C 0.19570(6) 0.0767(3) 0.40713(17) 0.0484(6) Uani 1 1 d . . . . .
N2 N 0.11727(5) 0.2589(3) 0.30990(15) 0.0499(5) Uani 1 1 d . . . . .
C7 C 0.16274(6) 0.0686(3) 0.35419(16) 0.0456(5) Uani 1 1 d . . . . .
C8 C 0.15720(6) -0.0810(3) 0.28855(18) 0.0496(6) Uani 1 1 d . . . . .
N5 N 0.23878(7) -0.3185(3) 0.3151(2) 0.0657(7) Uani 1 1 d . . . . .
C10 C 0.21293(6) -0.1857(3) 0.32933(19) 0.0511(6) Uani 1 1 d . . . . .
C6 C 0.08864(6) 0.3272(4) 0.34676(19) 0.0515(6) Uani 1 1 d . . . . .
C9 C 0.18185(7) -0.2027(3) 0.27372(19) 0.0531(6) Uani 1 1 d . . . . .
H9 H 0.1776 -0.2957 0.2266 0.064 Uiso 1 1 calc R U . . .
C11 C 0.21998(6) -0.0465(4) 0.39742(18) 0.0514(6) Uani 1 1 d . . . . .
H11 H 0.2409 -0.0372 0.4358 0.062 Uiso 1 1 calc R U . . .
C1 C 0.06916(6) 0.4617(4) 0.2945(2) 0.0575(7) Uani 1 1 d . . . . .
H1 H 0.0748 0.5071 0.2333 0.069 Uiso 1 1 calc R U . . .
N1 N 0.00346(6) 0.5316(4) 0.45791(18) 0.0687(7) Uani 1 1 d . . . . .
O4 O 0.26593(6) -0.3007(3) 0.3653(2) 0.0969(8) Uani 1 1 d . . . . .
C3 C 0.03258(6) 0.4591(4) 0.4258(2) 0.0611(7) Uani 1 1 d . . . . .
C13 C 0.12282(6) 0.2786(3) 0.20529(18) 0.0514(6) Uani 1 1 d . . . . .
N4 N 0.12317(7) -0.1279(3) 0.2412(2) 0.0673(7) Uani 1 1 d . . . . .
O1 O 0.09943(5) -0.0877(3) 0.28641(19) 0.0808(7) Uani 1 1 d . . . . .
O6 O 0.20159(7) 0.3842(3) 0.4330(2) 0.0903(7) Uani 1 1 d . . . . .
C4 C 0.05278(7) 0.3261(4) 0.4788(2) 0.0640(7) Uani 1 1 d . . . . .
H4 H 0.0473 0.2820 0.5406 0.077 Uiso 1 1 calc R U . . .
C5 C 0.08032(6) 0.2618(4) 0.4396(2) 0.0584(7) Uani 1 1 d . . . . .
H5 H 0.0936 0.1740 0.4748 0.070 Uiso 1 1 calc R U . . .
C14 C 0.15368(7) 0.3408(4) 0.1839(2) 0.0617(7) Uani 1 1 d . . . . .
H14 H 0.1705 0.3665 0.2365 0.074 Uiso 1 1 calc R U . . .
O3 O 0.23145(7) -0.4409(3) 0.25486(19) 0.0881(7) Uani 1 1 d . . . . .
C18 C 0.09774(8) 0.2350(4) 0.1287(2) 0.0658(7) Uani 1 1 d . . . . .
H18 H 0.0773 0.1904 0.1436 0.079 Uiso 1 1 calc R U . . .
C2 C 0.04155(7) 0.5261(4) 0.3347(2) 0.0647(7) Uani 1 1 d . . . . .
H2 H 0.0286 0.6162 0.3004 0.078 Uiso 1 1 calc R U . . .
N6 N 0.20474(6) 0.2349(4) 0.47219(19) 0.0633(6) Uani 1 1 d . . . . .
C15 C 0.15913(10) 0.3643(5) 0.0844(3) 0.0805(10) Uani 1 1 d . . . . .
H15 H 0.1798 0.4063 0.0693 0.097 Uiso 1 1 calc R U . . .
O2 O 0.12083(7) -0.2108(4) 0.1623(2) 0.1109(10) Uani 1 1 d . . . . .
C17 C 0.10393(10) 0.2598(5) 0.0282(2) 0.0817(10) Uani 1 1 d . . . . .
H17 H 0.0874 0.2315 -0.0250 0.098 Uiso 1 1 calc R U . . .
C16 C 0.13423(11) 0.3258(5) 0.0075(3) 0.0891(11) Uani 1 1 d . . . . .
H16 H 0.1379 0.3447 -0.0598 0.107 Uiso 1 1 calc R U . . .
O5 O 0.21667(9) 0.2109(4) 0.5575(2) 0.1165(11) Uani 1 1 d . . . . .
Cl1 Cl -0.00908(9) 0.9878(5) 0.3529(3) 0.1582(12) Uani 0.5 1 d . . P . .
C19 C 0.0000 1.080(2) 0.2500 0.200(11) Uani 0.5 2 d S T P . .
H19A H 0.0188 1.1588 0.2715 0.240 Uiso 0.25 1 calc R U P . .
H19B H -0.0188 1.1588 0.2285 0.240 Uiso 0.25 1 calc R U P . .

loop_
_atom_site_aniso_label
_atom_site_aniso_U_11
_atom_site_aniso_U_22
_atom_site_aniso_U_33
_atom_site_aniso_U_23
_atom_site_aniso_U_13
_atom_site_aniso_U_12
N3 0.0363(10) 0.0697(13) 0.0506(11) -0.0035(10) 0.0055(8) 0.0094(9)
C12 0.0402(12) 0.0578(14) 0.0479(12) -0.0047(10) 0.0080(10) 0.0016(10)
N2 0.0396(11) 0.0609(12) 0.0503(11) -0.0006(9) 0.0107(9) 0.0068(9)
C7 0.0403(12) 0.0540(13) 0.0434(11) 0.0013(10) 0.0092(9) 0.0029(10)
C8 0.0461(13) 0.0530(14) 0.0489(13) 0.0031(10) 0.0026(10) -0.0007(10)
N5 0.0602(15) 0.0583(14) 0.0836(16) 0.0096(13) 0.0286(13) 0.0136(11)
C10 0.0481(14) 0.0511(14) 0.0577(14) 0.0073(11) 0.0210(11) 0.0075(10)
C6 0.0381(12) 0.0637(15) 0.0538(13) -0.0033(11) 0.0102(10) 0.0060(10)
C9 0.0625(16) 0.0475(13) 0.0508(13) 0.0001(10) 0.0130(11) 0.0022(11)
C11 0.0384(12) 0.0619(15) 0.0547(13) 0.0054(11) 0.0082(10) 0.0044(10)
C1 0.0474(14) 0.0693(16) 0.0573(14) 0.0053(12) 0.0117(11) 0.0095(12)
N1 0.0474(12) 0.0880(17) 0.0737(14) -0.0013(13) 0.0189(11) 0.0128(12)
O4 0.0583(14) 0.0805(15) 0.153(2) 0.0046(15) 0.0156(15) 0.0213(11)
C3 0.0377(13) 0.0787(18) 0.0685(16) -0.0015(14) 0.0132(11) 0.0104(12)
C13 0.0496(14) 0.0542(14) 0.0518(13) 0.0010(11) 0.0119(11) 0.0089(11)
N4 0.0667(16) 0.0576(13) 0.0723(15) -0.0024(12) -0.0126(12) -0.0012(11)
O1 0.0495(12) 0.0834(15) 0.1075(17) 0.0093(13) 0.0016(11) -0.0076(10)
O6 0.0974(18) 0.0715(15) 0.1030(17) -0.0188(13) 0.0158(14) -0.0075(13)
C4 0.0511(15) 0.0826(19) 0.0617(15) 0.0049(14) 0.0204(12) 0.0111(13)
C5 0.0446(14) 0.0717(17) 0.0603(15) 0.0076(13) 0.0119(11) 0.0127(12)
C14 0.0575(15) 0.0611(16) 0.0694(16) 0.0105(13) 0.0198(13) 0.0061(12)
O3 0.0971(17) 0.0765(15) 0.0956(16) -0.0148(13) 0.0311(13) 0.0249(13)
C18 0.0637(17) 0.0761(19) 0.0572(16) -0.0008(13) 0.0063(13) 0.0091(14)
C2 0.0475(14) 0.0789(19) 0.0681(16) 0.0068(14) 0.0088(12) 0.0185(13)
N6 0.0511(13) 0.0738(17) 0.0636(15) -0.0150(12) 0.0015(10) 0.0088(11)
C15 0.083(2) 0.082(2) 0.084(2) 0.0214(18) 0.0415(19) 0.0177(17)
O2 0.105(2) 0.112(2) 0.1035(19) -0.0432(17) -0.0366(15) 0.0112(16)
C17 0.100(3) 0.086(2) 0.0576(17) -0.0039(15) 0.0026(17) 0.0231(19)
C16 0.115(3) 0.097(3) 0.0617(19) 0.0128(17) 0.038(2) 0.033(2)
O5 0.155(3) 0.113(2) 0.0714(16) -0.0249(15) -0.0251(16) 0.0102(19)
Cl1 0.152(3) 0.147(2) 0.182(3) 0.037(2) 0.045(2) -0.020(2)
C19 0.37(4) 0.088(10) 0.134(13) 0.000 0.013(17) 0.000

loop_
_atom_type_symbol
_atom_type_description
_atom_type_scat_dispersion_real
_atom_type_scat_dispersion_imag
_atom_type_scat_source
C C 0.0033 0.0016 'International Tables Vol C Tables 4.2.6.8 and 6.1.1.4'
H H 0.0000 0.0000 'International Tables Vol C Tables 4.2.6.8 and 6.1.1.4'
N N 0.0061 0.0033 'International Tables Vol C Tables 4.2.6.8 and 6.1.1.4'
O O 0.0106 0.0060 'International Tables Vol C Tables 4.2.6.8 and 6.1.1.4'
Cl Cl 0.1484 0.1585 'International Tables Vol C Tables 4.2.6.8 and 6.1.1.4'

loop_
_geom_angle_atom_site_label_1
_geom_angle_atom_site_label_2
_geom_angle_atom_site_label_3
_geom_angle
_geom_angle_site_symmetry_1
_geom_angle_site_symmetry_3
_geom_angle_publ_flag
N2 N3 C7 118.88(19) . . ?
C11 C12 C7 124.4(2) . . ?
C11 C12 N6 117.5(2) . . ?
C7 C12 N6 118.0(2) . . ?
N3 N2 C6 115.53(19) . . ?
N3 N2 C13 121.75(19) . . ?
C6 N2 C13 122.1(2) . . ?
N3 C7 C8 130.6(2) . . ?
N3 C7 C12 115.3(2) . . ?
C8 C7 C12 113.9(2) . . ?
C9 C8 C7 122.8(2) . . ?
C9 C8 N4 115.7(2) . . ?
C7 C8 N4 121.1(2) . . ?
O4 N5 O3 124.6(3) . . ?
O4 N5 C10 117.6(3) . . ?
O3 N5 C10 117.8(3) . . ?
C11 C10 C9 121.3(2) . . ?
C11 C10 N5 119.7(2) . . ?
C9 C10 N5 118.9(2) . . ?
C1 C6 C5 120.1(2) . . ?
C1 C6 N2 121.4(2) . . ?
C5 C6 N2 118.4(2) . . ?
C8 C9 C10 119.2(2) . . ?
C8 C9 H9 120.4 . . ?
C10 C9 H9 120.4 . . ?
C12 C11 C10 118.3(2) . . ?
C12 C11 H11 120.9 . . ?
C10 C11 H11 120.9 . . ?
C2 C1 C6 119.1(2) . . ?
C2 C1 H1 120.4 . . ?
C6 C1 H1 120.4 . . ?
N1 N1 C3 113.9(3) 5_566 . ?
C2 C3 N1 116.2(3) . . ?
C2 C3 C4 119.1(2) . . ?
N1 C3 C4 124.8(3) . . ?
C18 C13 C14 121.4(2) . . ?
C18 C13 N2 120.0(2) . . ?
C14 C13 N2 118.6(2) . . ?
O2 N4 O1 124.3(3) . . ?
O2 N4 C8 117.3(3) . . ?
O1 N4 C8 118.3(2) . . ?
C5 C4 C3 120.0(3) . . ?
C5 C4 H4 120.0 . . ?
C3 C4 H4 120.0 . . ?
C4 C5 C6 120.4(2) . . ?
C4 C5 H5 119.8 . . ?
C6 C5 H5 119.8 . . ?
C15 C14 C13 119.3(3) . . ?
C15 C14 H14 120.3 . . ?
C13 C14 H14 120.3 . . ?
C13 C18 C17 118.1(3) . . ?
C13 C18 H18 121.0 . . ?
C17 C18 H18 121.0 . . ?
C1 C2 C3 121.3(3) . . ?
C1 C2 H2 119.4 . . ?
C3 C2 H2 119.4 . . ?
O5 N6 O6 123.3(3) . . ?
O5 N6 C12 118.7(3) . . ?
O6 N6 C12 117.8(2) . . ?
C16 C15 C14 120.0(3) . . ?
C16 C15 H15 120.0 . . ?
C14 C15 H15 120.0 . . ?
C16 C17 C18 120.2(3) . . ?
C16 C17 H17 119.9 . . ?
C18 C17 H17 119.9 . . ?
C15 C16 C17 120.9(3) . . ?
C15 C16 H16 119.6 . . ?
C17 C16 H16 119.6 . . ?
Cl1 C19 Cl1 129.8(11) . 2 ?
Cl1 C19 H19A 104.8 . . ?
Cl1 C19 H19A 104.8 2 . ?
Cl1 C19 H19B 104.8 . . ?
Cl1 C19 H19B 104.8 2 . ?
H19A C19 H19B 105.8 . . ?

loop_
_geom_bond_atom_site_label_1
_geom_bond_atom_site_label_2
_geom_bond_distance
_geom_bond_site_symmetry_2
_geom_bond_publ_flag
N3 N2 1.338(3) . ?
N3 C7 1.363(3) . ?
C12 C11 1.353(3) . ?
C12 C7 1.423(3) . ?
C12 N6 1.472(3) . ?
N2 C6 1.398(3) . ?
N2 C13 1.436(3) . ?
C7 C8 1.408(3) . ?
C8 C9 1.371(3) . ?
C8 N4 1.475(3) . ?
N5 O4 1.214(4) . ?
N5 O3 1.219(3) . ?
N5 C10 1.459(3) . ?
C10 C11 1.375(4) . ?
C10 C9 1.376(4) . ?
C6 C1 1.396(4) . ?
C6 C5 1.398(4) . ?
C9 H9 0.9300 . ?
C11 H11 0.9300 . ?
C1 C2 1.373(4) . ?
C1 H1 0.9300 . ?
N1 N1 1.269(5) 5_566 ?
N1 C3 1.400(3) . ?
C3 C2 1.391(4) . ?
C3 C4 1.407(4) . ?
C13 C18 1.378(4) . ?
C13 C14 1.384(4) . ?
N4 O2 1.205(3) . ?
N4 O1 1.223(3) . ?
O6 N6 1.221(3) . ?
C4 C5 1.365(4) . ?
C4 H4 0.9300 . ?
C5 H5 0.9300 . ?
C14 C15 1.372(4) . ?
C14 H14 0.9300 . ?
C18 C17 1.395(4) . ?
C18 H18 0.9300 . ?
C2 H2 0.9300 . ?
N6 O5 1.184(3) . ?
C15 C16 1.368(5) . ?
C15 H15 0.9300 . ?
C17 C16 1.371(5) . ?
C17 H17 0.9300 . ?
C16 H16 0.9300 . ?
Cl1 C19 1.603(7) . ?
C19 Cl1 1.603(7) 2 ?
C19 H19A 0.9700 . ?
C19 H19B 0.9700 . ?

loop_
_geom_torsion_atom_site_label_1
_geom_torsion_atom_site_label_2
_geom_torsion_atom_site_label_3
_geom_torsion_atom_site_label_4
_geom_torsion
_geom_torsion_site_symmetry_1
_geom_torsion_site_symmetry_2
_geom_torsion_site_symmetry_3
_geom_torsion_site_symmetry_4
_geom_torsion_publ_flag
C7 N3 N2 C6 154.1(2) . . . . ?
C7 N3 N2 C13 -35.0(3) . . . . ?
N2 N3 C7 C8 -37.8(4) . . . . ?
N2 N3 C7 C12 148.0(2) . . . . ?
C11 C12 C7 N3 174.9(2) . . . . ?
N6 C12 C7 N3 -9.0(3) . . . . ?
C11 C12 C7 C8 -0.4(3) . . . . ?
N6 C12 C7 C8 175.8(2) . . . . ?
N3 C7 C8 C9 -177.2(2) . . . . ?
C12 C7 C8 C9 -2.9(3) . . . . ?
N3 C7 C8 N4 -4.8(4) . . . . ?
C12 C7 C8 N4 169.5(2) . . . . ?
O4 N5 C10 C11 0.3(4) . . . . ?
O3 N5 C10 C11 179.3(2) . . . . ?
O4 N5 C10 C9 -179.8(2) . . . . ?
O3 N5 C10 C9 -0.8(4) . . . . ?
N3 N2 C6 C1 151.4(2) . . . . ?
C13 N2 C6 C1 -19.5(4) . . . . ?
N3 N2 C6 C5 -26.6(3) . . . . ?
C13 N2 C6 C5 162.6(2) . . . . ?
C7 C8 C9 C10 4.0(4) . . . . ?
N4 C8 C9 C10 -168.8(2) . . . . ?
C11 C10 C9 C8 -1.7(4) . . . . ?
N5 C10 C9 C8 178.4(2) . . . . ?
C7 C12 C11 C10 2.4(4) . . . . ?
N6 C12 C11 C10 -173.8(2) . . . . ?
C9 C10 C11 C12 -1.4(4) . . . . ?
N5 C10 C11 C12 178.5(2) . . . . ?
C5 C6 C1 C2 -1.1(4) . . . . ?
N2 C6 C1 C2 -179.1(3) . . . . ?
N1 N1 C3 C2 -179.0(3) 5_566 . . . ?
N1 N1 C3 C4 1.0(5) 5_566 . . . ?
N3 N2 C13 C18 140.9(3) . . . . ?
C6 N2 C13 C18 -48.8(4) . . . . ?
N3 N2 C13 C14 -38.8(3) . . . . ?
C6 N2 C13 C14 131.5(3) . . . . ?
C9 C8 N4 O2 -32.4(4) . . . . ?
C7 C8 N4 O2 154.7(3) . . . . ?
C9 C8 N4 O1 144.4(3) . . . . ?
C7 C8 N4 O1 -28.5(4) . . . . ?
C2 C3 C4 C5 -1.4(5) . . . . ?
N1 C3 C4 C5 178.6(3) . . . . ?
C3 C4 C5 C6 -0.1(4) . . . . ?
C1 C6 C5 C4 1.3(4) . . . . ?
N2 C6 C5 C4 179.3(3) . . . . ?
C18 C13 C14 C15 1.7(4) . . . . ?
N2 C13 C14 C15 -178.5(3) . . . . ?
C14 C13 C18 C17 -1.6(4) . . . . ?
N2 C13 C18 C17 178.6(3) . . . . ?
C6 C1 C2 C3 -0.4(5) . . . . ?
N1 C3 C2 C1 -178.3(3) . . . . ?
C4 C3 C2 C1 1.6(5) . . . . ?
C11 C12 N6 O5 -55.1(4) . . . . ?
C7 C12 N6 O5 128.5(3) . . . . ?
C11 C12 N6 O6 120.1(3) . . . . ?
C7 C12 N6 O6 -56.4(3) . . . . ?
C13 C14 C15 C16 -0.1(5) . . . . ?
C13 C18 C17 C16 0.0(5) . . . . ?
C14 C15 C16 C17 -1.5(5) . . . . ?
C18 C17 C16 C15 1.6(5) . . . . ?
